data_1555670
loop_
_publ_author_name
'Ma, Xiang'
'Bolte, Benoit'
'Banwell, Martin G.'
'Willis, Anthony C.'

_publ_section_title
;
 Total Syntheses of the Resorcylic Acid Lactones Paecilomycin F and
 Cochliomycin C Using an Intramolecular Loh-Type \a-Allylation Reaction
 for Macrolide Formation.
;
_journal_issue 17
_journal_name_full 'Organic letters'
_journal_page_first 4226
_journal_page_last 4229
_journal_paper_doi 10.1021/acs.orglett.6b01963
_journal_volume 18
_journal_year 2016
_chemical_absolute_configuration ad
_chemical_compound_source local
_chemical_formula_moiety '3(C19 H25 Cl O7), H2 O'
_chemical_formula_sum 'C57 H77 Cl3 O22'
_chemical_formula_weight 1218.57
_space_group_IT_number 4
_space_group_name_Hall 'P 2yb'
_space_group_name_H-M_alt 'P 1 21 1'
_symmetry_cell_setting monoclinic
_symmetry_space_group_name_Hall 'P 2yb'
_symmetry_space_group_name_H-M 'P 1 21 1'
_atom_sites_solution_hydrogens difmap
_atom_sites_solution_primary direct
_audit_creation_date 15-09-11
_audit_creation_method CRYSTALS_ver_14.40
_audit_update_record
;
2015-09-14 - Report on 3(C19 H25 Cl O7), H2 O
            by Anthony C. Willis
            for   Xiang Ma and Martin Banwell

2015-09-14 - passes checkcif tests with minor warnings

2016-02-04 # Formatted by publCIF
;
_cell_angle_alpha 90
_cell_angle_beta 90.3838(8)
_cell_angle_gamma 90
_cell_formula_units_Z 2
_cell_length_a 20.6774(2)
_cell_length_b 5.6019(1)
_cell_length_c 25.4783(2)
_cell_measurement_reflns_used 18584
_cell_measurement_temperature 150
_cell_measurement_theta_max 72
_cell_measurement_theta_min 3
_cell_volume 2951.15(6)
_computing_cell_refinement 'CrysAlisPro (Agilent Technologies, 2015)'
_computing_data_collection
;
CrysAlisPro, Agilent Technologies,
Version 1.171.37.35h (release 09-02-2015 CrysAlis171 .NET)
(compiled Feb 9 2015,16:26:32)
;
_computing_data_reduction 'CrysAlisPro (Agilent Technologies, 2015)'
_computing_molecular_graphics 'PLATON (Spek, 2008)'
_computing_publication_material 'CRYSTALS (Betteridge et al., 2003)'
_computing_structure_refinement 'CRYSTALS (Betteridge et al., 2003)'
_computing_structure_solution 'SIR92 (Altomare et al., 1994)'
_diffrn_ambient_temperature 150
_diffrn_measured_fraction_theta_full 0.999
_diffrn_measured_fraction_theta_max 0.999
_diffrn_measurement_device Area
_diffrn_measurement_method \w
_diffrn_radiation_monochromator mirror
_diffrn_radiation_type 'Cu K\a'
_diffrn_radiation_wavelength 1.54184
_diffrn_reflns_av_R_equivalents 0.042
_diffrn_reflns_limit_h_max 23
_diffrn_reflns_limit_h_min -25
_diffrn_reflns_limit_k_max 6
_diffrn_reflns_limit_k_min -6
_diffrn_reflns_limit_l_max 30
_diffrn_reflns_limit_l_min -31
_diffrn_reflns_number 46899
_diffrn_reflns_theta_full 72.252
_diffrn_reflns_theta_max 72.252
_diffrn_reflns_theta_min 2.743
_diffrn_standards_number 0
_exptl_absorpt_coefficient_mu 2.073
_exptl_absorpt_correction_T_max 0.92
_exptl_absorpt_correction_T_min 0.78
_exptl_absorpt_correction_type multi-scan
_exptl_absorpt_process_details
;
CrysAlisPro, Agilent Technologies,
Version 1.171.37.35h (release 09-02-2015 CrysAlis171 .NET)
(compiled Feb 9 2015,16:26:32)
Empirical absorption correction using spherical harmonics,
 implemented in SCALE3 ABSPACK scaling algorithm.
;
_exptl_crystal_colour colourless
_exptl_crystal_density_diffrn 1.371
_exptl_crystal_density_method 'not measured'
_exptl_crystal_description needle
_exptl_crystal_F_000 1288
_exptl_crystal_size_max 0.299
_exptl_crystal_size_mid 0.055
_exptl_crystal_size_min 0.041
_refine_diff_density_max 0.67
_refine_diff_density_min -0.58
_refine_ls_abs_structure_details 'Flack (1983), 4530 Friedel-pairs'
_refine_ls_abs_structure_Flack 0.012(10)
_refine_ls_extinction_method None
_refine_ls_goodness_of_fit_ref 1.0219
_refine_ls_hydrogen_treatment constr
_refine_ls_matrix_type full
_refine_ls_number_parameters 753
_refine_ls_number_reflns 10959
_refine_ls_number_restraints 2
_refine_ls_R_factor_all 0.0432
_refine_ls_R_factor_gt 0.0413
_refine_ls_shift/su_max 0.0138075
_refine_ls_shift/su_mean 0.0003410
_refine_ls_structure_factor_coef Fsqd
_refine_ls_weighting_details
;
 Method= Modified Sheldrick 
 w=1/[\s^2^(F^2^) + ( 0.08P)^2^ + 0.76P] 
 ,where P=(max(Fo^2^,0) + 2Fc^2^)/3 
;
_refine_ls_weighting_scheme calc
_refine_ls_wR_factor_all 0.1171
_refine_ls_wR_factor_gt 0.1155
_refine_ls_wR_factor_ref 0.1171
_reflns_limit_h_max 25
_reflns_limit_h_min -25
_reflns_limit_k_max 6
_reflns_limit_k_min -6
_reflns_limit_l_max 31
_reflns_limit_l_min 0
_reflns_number_gt 10503
_reflns_number_total 10967
_reflns_threshold_expression I>2.0\s(I)
_oxford_diffrn_Wilson_B_factor 2.54
_oxford_diffrn_Wilson_scale 0.04
_oxford_refine_ls_r_factor_ref 0.0432
_oxford_refine_ls_scale 4.60(6)
_oxford_reflns_number_all 10959
_oxford_reflns_threshold_expression_ref I>-10.0\s(I)
_oxford_structure_analysis_title 'Z:\ban1540SN\Tony_ban1540SN_data At 10: 3 on'
_cod_data_source_file ol6b01963_si_002.cif
_cod_data_source_block ban1540SN
_cod_original_cell_volume 2951.16(6)
_cod_original_sg_symbol_Hall 'P 2yb '
_cod_original_sg_symbol_H-M 'P 1 21 1 '
_cod_database_code 1555670

loop_
_symmetry_equiv_pos_as_xyz
x,y,z
-x,y+1/2,-z

loop_
_atom_site_label
_atom_site_type_symbol
_atom_site_fract_x
_atom_site_fract_y
_atom_site_fract_z
_atom_site_U_iso_or_equiv
_atom_site_occupancy
_atom_site_adp_type
_atom_site_refinement_flags_posn
_atom_site_attached_hydrogens
Cl1 Cl 0.19199(3) 0.16597(18) 0.66518(2) 0.0354 1.0000 Uani . .
Cl2 Cl 0.10146(2) 0.18926(18) 0.39006(2) 0.0342 1.0000 Uani . .
Cl3 Cl 0.19045(3) 0.77554(18) -0.01622(2) 0.0394 1.0000 Uani . .
O1 O 0.15993(9) 0.8366(4) 0.83881(7) 0.0338 1.0000 Uani . .
O2 O 0.10715(9) 0.5500(4) 0.67008(8) 0.0389 1.0000 Uani . .
O3 O 0.45213(8) -0.3849(3) 0.71746(7) 0.0262 1.0000 Uani . .
O4 O 0.51467(7) 0.0950(3) 0.70532(7) 0.0253 1.0000 Uani . .
O5 O 0.53736(8) -0.1912(4) 0.79002(7) 0.0282 1.0000 Uani . .
O6 O 0.30583(8) 0.3341(4) 0.85727(7) 0.0312 1.0000 Uani . .
O7 O 0.25808(10) 0.6658(4) 0.88510(7) 0.0415 1.0000 Uani . .
O101 O 0.14793(9) 0.8781(4) 0.55840(8) 0.0377 1.0000 Uani . .
O102 O 0.02124(9) 0.5673(4) 0.41953(8) 0.0394 1.0000 Uani . .
O103 O 0.36794(7) -0.2901(3) 0.34896(6) 0.0242 1.0000 Uani . .
O104 O 0.40160(7) 0.2055(3) 0.31367(6) 0.0224 1.0000 Uani . .
O105 O 0.48600(7) -0.0327(3) 0.37406(6) 0.0225 1.0000 Uani . .
O106 O 0.29908(7) 0.4242(3) 0.52252(6) 0.0244 1.0000 Uani . .
O107 O 0.26019(8) 0.7144(4) 0.57355(8) 0.0374 1.0000 Uani . .
O201 O 0.00857(12) 1.3910(5) 0.09349(9) 0.0500 1.0000 Uani . .
O202 O 0.12579(9) 1.1655(5) -0.05754(7) 0.0407 1.0000 Uani . .
O203 O 0.34923(11) 0.2476(4) 0.15179(9) 0.0488 1.0000 Uani . .
O204 O 0.35130(8) 0.6374(4) 0.23359(7) 0.0338 1.0000 Uani . .
O205 O 0.28978(10) 0.1856(4) 0.24753(9) 0.0440 1.0000 Uani . .
O206 O 0.08733(9) 0.8366(4) 0.18092(7) 0.0344 1.0000 Uani . .
O207 O 0.02975(11) 1.1722(4) 0.17876(8) 0.0463 1.0000 Uani . .
O501 O 0.4692(7) 0.699(7) -0.0007(5) 0.2189 0.3600 Uani . 2
O502 O 0.4213(7) 0.6682(10) 0.0256(4) 0.2214 0.4100 Uani . 2
O503 O 0.4310(12) 1.107(5) 0.0553(10) 0.129(8) 0.2300 Uiso . 2
C1 C 0.22046(11) 0.4959(5) 0.80522(9) 0.0238 1.0000 Uani . .
C2 C 0.17242(10) 0.6752(5) 0.80106(9) 0.0278 1.0000 Uani . .
C3 C 0.13381(10) 0.6962(5) 0.75653(10) 0.0298 1.0000 Uani . .
C4 C 0.14249(11) 0.5405(5) 0.71499(10) 0.0293 1.0000 Uani . .
C5 C 0.18925(11) 0.3568(5) 0.71873(9) 0.0276 1.0000 Uani . .
C6 C 0.22834(10) 0.3284(5) 0.76288(9) 0.0234 1.0000 Uani . .
C7 C 0.27258(10) 0.1216(4) 0.76774(9) 0.0240 1.0000 Uani . .
C8 C 0.31270(10) 0.0426(5) 0.73099(9) 0.0251 1.0000 Uani . .
C9 C 0.35188(10) -0.1832(5) 0.73528(9) 0.0252 1.0000 Uani . .
C10 C 0.41954(10) -0.1599(4) 0.71171(9) 0.0230 1.0000 Uani . .
C11 C 0.46019(10) 0.0366(4) 0.73731(9) 0.0216 1.0000 Uani . .
C12 C 0.48273(11) -0.0306(4) 0.79301(9) 0.0242 1.0000 Uani . .
C13 C 0.50338(11) 0.1822(5) 0.82616(10) 0.0292 1.0000 Uani . .
C14 C 0.44585(12) 0.3285(5) 0.84605(10) 0.0302 1.0000 Uani . .
C15 C 0.40703(11) 0.2018(6) 0.88886(9) 0.0314 1.0000 Uani . .
C16 C 0.34693(12) 0.3375(6) 0.90447(9) 0.0326 1.0000 Uani . .
C17 C 0.26223(12) 0.5059(5) 0.85239(10) 0.0279 1.0000 Uani . .
C18 C 0.05879(13) 0.7308(6) 0.66616(13) 0.0426 1.0000 Uani . .
C19 C 0.31047(14) 0.2234(7) 0.94915(11) 0.0444 1.0000 Uani . .
C101 C 0.19027(10) 0.5439(4) 0.50892(9) 0.0239 1.0000 Uani . .
C102 C 0.14207(11) 0.7150(5) 0.52022(10) 0.0292 1.0000 Uani . .
C103 C 0.08486(11) 0.7240(5) 0.49119(11) 0.0327 1.0000 Uani . .
C104 C 0.07501(11) 0.5679(5) 0.45048(11) 0.0312 1.0000 Uani . .
C105 C 0.12177(11) 0.3898(5) 0.43970(9) 0.0269 1.0000 Uani . .
C106 C 0.17868(10) 0.3718(4) 0.46854(9) 0.0239 1.0000 Uani . .
C107 C 0.22411(9) 0.1710(5) 0.46032(9) 0.0224 1.0000 Uani . .
C108 C 0.24466(10) 0.0945(4) 0.41380(9) 0.0229 1.0000 Uani . .
C109 C 0.28932(10) -0.1152(4) 0.40637(9) 0.0221 1.0000 Uani . .
C110 C 0.33200(10) -0.0766(4) 0.35823(9) 0.0204 1.0000 Uani . .
C111 C 0.37710(9) 0.1389(4) 0.36393(8) 0.0190 1.0000 Uani . .
C112 C 0.43493(10) 0.0895(4) 0.40070(8) 0.0193 1.0000 Uani . .
C113 C 0.46447(10) 0.3149(4) 0.42449(8) 0.0214 1.0000 Uani . .
C114 C 0.42015(10) 0.4433(4) 0.46334(8) 0.0213 1.0000 Uani . .
C115 C 0.40919(10) 0.3113(5) 0.51476(8) 0.0228 1.0000 Uani . .
C116 C 0.36139(10) 0.4330(5) 0.55113(9) 0.0235 1.0000 Uani . .
C117 C 0.25210(11) 0.5672(5) 0.53843(9) 0.0262 1.0000 Uani . .
C118 C -0.02607(12) 0.7507(5) 0.42848(14) 0.0407 1.0000 Uani . .
C119 C 0.35450(12) 0.3081(6) 0.60347(9) 0.0327 1.0000 Uani . .
C201 C 0.08279(12) 1.0560(5) 0.10040(10) 0.0303 1.0000 Uani . .
C202 C 0.05233(13) 1.2397(5) 0.07221(11) 0.0345 1.0000 Uani . .
C203 C 0.06511(13) 1.2816(6) 0.01913(11) 0.0364 1.0000 Uani . .
C204 C 0.10907(12) 1.1404(5) -0.00659(10) 0.0321 1.0000 Uani . .
C205 C 0.14017(11) 0.9543(5) 0.02106(10) 0.0303 1.0000 Uani . .
C206 C 0.12829(11) 0.9082(5) 0.07380(10) 0.0288 1.0000 Uani . .
C207 C 0.16175(12) 0.7015(5) 0.09851(9) 0.0303 1.0000 Uani . .
C208 C 0.22604(12) 0.6731(6) 0.09744(10) 0.0352 1.0000 Uani . .
C209 C 0.26081(14) 0.4464(6) 0.11037(11) 0.0394 1.0000 Uani . .
C210 C 0.31755(13) 0.4757(6) 0.14847(11) 0.0359 1.0000 Uani . .
C211 C 0.29664(11) 0.5668(5) 0.20248(10) 0.0300 1.0000 Uani . .
C212 C 0.25335(13) 0.3962(5) 0.23264(11) 0.0341 1.0000 Uani . .
C213 C 0.22531(13) 0.5028(6) 0.28277(11) 0.0397 1.0000 Uani . .
C214 C 0.17570(13) 0.7055(6) 0.27251(11) 0.0379 1.0000 Uani . .
C215 C 0.10954(13) 0.6107(6) 0.25812(11) 0.0386 1.0000 Uani . .
C216 C 0.06408(13) 0.7979(6) 0.23520(10) 0.0353 1.0000 Uani . .
C217 C 0.06489(13) 1.0289(5) 0.15634(11) 0.0327 1.0000 Uani . .
C218 C 0.09078(14) 1.3349(6) -0.08904(11) 0.0414 1.0000 Uani . .
C219 C -0.00593(13) 0.7178(6) 0.23394(12) 0.0401 1.0000 Uani . .
H1 H 0.1858 0.8037 0.8625 0.0512 1.0000 Uiso R .
H2 H 0.4706 -0.4098 0.6893 0.0392 1.0000 Uiso R .
H3 H 0.5360 -0.0248 0.6989 0.0379 1.0000 Uiso R .
H4 H 0.5262 -0.2942 0.7687 0.0417 1.0000 Uiso R .
H5 H 0.1838 0.8635 0.5710 0.0564 1.0000 Uiso R .
H6 H 0.3728 -0.2957 0.3168 0.0361 1.0000 Uiso R .
H7 H 0.3720 0.2113 0.2921 0.0345 1.0000 Uiso R .
H8 H 0.4746 -0.1580 0.3624 0.0350 1.0000 Uiso R .
H9 H 0.0068 1.3469 0.1240 0.0746 1.0000 Uiso R .
H10 H 0.3865 0.2618 0.1655 0.0732 1.0000 Uiso R .
H11 H 0.3814 0.5399 0.2293 0.0512 1.0000 Uiso R .
H12 H 0.3171 0.1202 0.2285 0.0655 1.0000 Uiso R .
H31 H 0.0982 0.8213 0.7553 0.0350 1.0000 Uiso R .
H71 H 0.2710 0.0378 0.7993 0.0288 1.0000 Uiso R .
H81 H 0.3172 0.1322 0.6991 0.0308 1.0000 Uiso R .
H91 H 0.3550 -0.2330 0.7718 0.0307 1.0000 Uiso R .
H92 H 0.3287 -0.3049 0.7163 0.0298 1.0000 Uiso R .
H101 H 0.4164 -0.1257 0.6740 0.0258 1.0000 Uiso R .
H111 H 0.4343 0.1828 0.7389 0.0253 1.0000 Uiso R .
H121 H 0.4470 -0.1112 0.8112 0.0287 1.0000 Uiso R .
H131 H 0.5283 0.1241 0.8557 0.0352 1.0000 Uiso R .
H132 H 0.5319 0.2833 0.8044 0.0352 1.0000 Uiso R .
H141 H 0.4601 0.4809 0.8591 0.0359 1.0000 Uiso R .
H142 H 0.4172 0.3634 0.8166 0.0360 1.0000 Uiso R .
H151 H 0.4331 0.1898 0.9206 0.0382 1.0000 Uiso R .
H152 H 0.3932 0.0433 0.8779 0.0384 1.0000 Uiso R .
H161 H 0.3572 0.5048 0.9112 0.0382 1.0000 Uiso R .
H181 H 0.0385 0.7118 0.6326 0.0642 1.0000 Uiso R .
H182 H 0.0263 0.7066 0.6934 0.0636 1.0000 Uiso R .
H183 H 0.0791 0.8869 0.6686 0.0633 1.0000 Uiso R .
H191 H 0.3385 0.2155 0.9787 0.0651 1.0000 Uiso R .
H192 H 0.2731 0.3175 0.9573 0.0660 1.0000 Uiso R .
H193 H 0.2971 0.0680 0.9387 0.0660 1.0000 Uiso R .
H1031 H 0.0508 0.8351 0.5008 0.0411 1.0000 Uiso R .
H1071 H 0.2395 0.0927 0.4909 0.0276 1.0000 Uiso R .
H1081 H 0.2301 0.1710 0.3829 0.0280 1.0000 Uiso R .
H1091 H 0.3159 -0.1387 0.4377 0.0257 1.0000 Uiso R .
H1092 H 0.2633 -0.2576 0.4011 0.0263 1.0000 Uiso R .
H1101 H 0.3032 -0.0482 0.3273 0.0235 1.0000 Uiso R .
H1111 H 0.3521 0.2684 0.3782 0.0226 1.0000 Uiso R .
H1121 H 0.4197 -0.0143 0.4297 0.0225 1.0000 Uiso R .
H1131 H 0.5041 0.2697 0.4414 0.0255 1.0000 Uiso R .
H1132 H 0.4749 0.4292 0.3965 0.0265 1.0000 Uiso R .
H1141 H 0.4368 0.6016 0.4706 0.0249 1.0000 Uiso R .
H1142 H 0.3784 0.4724 0.4468 0.0251 1.0000 Uiso R .
H1151 H 0.4491 0.3043 0.5336 0.0274 1.0000 Uiso R .
H1152 H 0.3940 0.1529 0.5069 0.0269 1.0000 Uiso R .
H1161 H 0.3740 0.5980 0.5571 0.0270 1.0000 Uiso R .
H1181 H -0.0594 0.7342 0.4018 0.0607 1.0000 Uiso R .
H1182 H -0.0439 0.7344 0.4639 0.0608 1.0000 Uiso R .
H1183 H -0.0042 0.9046 0.4244 0.0606 1.0000 Uiso R .
H1191 H 0.3943 0.3093 0.6215 0.0491 1.0000 Uiso R .
H1192 H 0.3234 0.3898 0.6257 0.0489 1.0000 Uiso R .
H1193 H 0.3413 0.1475 0.5985 0.0480 1.0000 Uiso R .
H2031 H 0.0423 1.4079 0.0008 0.0438 1.0000 Uiso R .
H2071 H 0.1355 0.5842 0.1152 0.0358 1.0000 Uiso R .
H2081 H 0.2516 0.8018 0.0862 0.0416 1.0000 Uiso R .
H2091 H 0.2767 0.3803 0.0779 0.0462 1.0000 Uiso R .
H2092 H 0.2291 0.3315 0.1240 0.0465 1.0000 Uiso R .
H2101 H 0.3478 0.5934 0.1333 0.0429 1.0000 Uiso R .
H2111 H 0.2717 0.7140 0.1966 0.0349 1.0000 Uiso R .
H2121 H 0.2186 0.3461 0.2091 0.0404 1.0000 Uiso R .
H2131 H 0.2611 0.5644 0.3044 0.0481 1.0000 Uiso R .
H2132 H 0.2030 0.3747 0.3012 0.0476 1.0000 Uiso R .
H2141 H 0.1708 0.7992 0.3038 0.0448 1.0000 Uiso R .
H2142 H 0.1902 0.8084 0.2444 0.0448 1.0000 Uiso R .
H2151 H 0.0895 0.5433 0.2906 0.0457 1.0000 Uiso R .
H2152 H 0.1154 0.4822 0.2339 0.0450 1.0000 Uiso R .
H2161 H 0.0696 0.9509 0.2552 0.0416 1.0000 Uiso R .
H2181 H 0.1051 1.3202 -0.1253 0.0616 1.0000 Uiso R .
H2182 H 0.0980 1.4933 -0.0773 0.0618 1.0000 Uiso R .
H2183 H 0.0443 1.3015 -0.0881 0.0613 1.0000 Uiso R .
H2191 H -0.0197 0.6996 0.2702 0.0595 1.0000 Uiso R .
H2192 H -0.0319 0.8387 0.2170 0.0600 1.0000 Uiso R .
H2193 H -0.0084 0.5706 0.2147 0.0605 1.0000 Uiso R .

loop_
_atom_site_aniso_label
_atom_site_aniso_U_11
_atom_site_aniso_U_22
_atom_site_aniso_U_33
_atom_site_aniso_U_23
_atom_site_aniso_U_13
_atom_site_aniso_U_12
Cl1 0.0263(2) 0.0440(4) 0.0359(3) -0.0120(3) -0.0061(2) 0.0031(3)
Cl2 0.0189(2) 0.0435(3) 0.0401(3) -0.0105(3) -0.00464(19) -0.0003(2)
Cl3 0.0366(3) 0.0503(4) 0.0313(3) -0.0018(3) 0.0035(2) 0.0062(3)
O1 0.0337(9) 0.0347(10) 0.0332(8) -0.0043(7) 0.0046(7) 0.0096(8)
O2 0.0281(9) 0.0447(12) 0.0436(11) -0.0055(9) -0.0132(8) 0.0081(8)
O3 0.0278(8) 0.0172(8) 0.0338(8) 0.0007(6) 0.0068(6) 0.0028(6)
O4 0.0216(7) 0.0200(8) 0.0345(8) 0.0035(7) 0.0076(6) -0.0002(6)
O5 0.0260(8) 0.0251(9) 0.0335(8) -0.0005(7) -0.0047(6) 0.0055(7)
O6 0.0283(8) 0.0355(10) 0.0297(8) -0.0046(7) -0.0044(6) 0.0059(7)
O7 0.0468(10) 0.0440(12) 0.0336(9) -0.0131(9) -0.0046(8) 0.0158(10)
O101 0.0306(9) 0.0367(11) 0.0457(10) -0.0157(9) 0.0007(8) 0.0090(8)
O102 0.0207(8) 0.0448(12) 0.0527(11) -0.0073(9) -0.0080(8) 0.0085(8)
O103 0.0257(7) 0.0155(7) 0.0315(8) -0.0025(6) 0.0023(6) 0.0015(6)
O104 0.0195(6) 0.0230(8) 0.0247(7) 0.0036(6) -0.0022(5) -0.0029(6)
O105 0.0174(7) 0.0175(8) 0.0324(8) -0.0021(6) 0.0005(6) 0.0022(6)
O106 0.0168(7) 0.0291(9) 0.0272(7) -0.0037(7) -0.0034(6) 0.0027(6)
O107 0.0288(8) 0.0402(11) 0.0430(10) -0.0186(9) -0.0044(7) 0.0041(8)
O201 0.0581(13) 0.0431(13) 0.0491(12) 0.0050(10) 0.0078(10) 0.0225(11)
O202 0.0366(9) 0.0530(13) 0.0325(9) 0.0117(9) -0.0025(7) -0.0008(9)
O203 0.0463(11) 0.0455(13) 0.0544(12) -0.0120(10) -0.0181(9) 0.0166(10)
O204 0.0249(8) 0.0360(11) 0.0404(9) -0.0039(8) -0.0043(7) -0.0012(7)
O205 0.0452(10) 0.0336(10) 0.0529(11) 0.0079(10) -0.0165(9) -0.0050(9)
O206 0.0372(9) 0.0347(10) 0.0314(9) 0.0006(8) 0.0023(7) 0.0054(8)
O207 0.0626(13) 0.0344(11) 0.0422(10) -0.0030(9) 0.0109(9) 0.0133(11)
O501 0.101(9) 0.47(5) 0.083(8) 0.085(17) -0.025(7) -0.01(2)
O502 0.165(12) 0.43(4) 0.070(6) -0.045(13) 0.008(7) -0.15(2)
C1 0.0217(10) 0.0241(11) 0.0256(10) -0.0007(9) 0.0045(8) -0.0001(8)
C2 0.0226(10) 0.0292(12) 0.0315(11) 0.0005(10) 0.0069(8) -0.0017(10)
C3 0.0196(9) 0.0329(13) 0.0370(12) -0.0004(11) 0.0018(8) 0.0024(10)
C4 0.0184(10) 0.0357(14) 0.0337(12) -0.0016(10) -0.0028(9) -0.0009(9)
C5 0.0189(9) 0.0345(13) 0.0293(11) -0.0032(10) 0.0017(8) -0.0015(9)
C6 0.0160(9) 0.0266(12) 0.0278(10) -0.0016(9) 0.0035(8) -0.0026(8)
C7 0.0197(9) 0.0241(12) 0.0281(10) -0.0003(9) 0.0005(8) -0.0020(8)
C8 0.0187(9) 0.0291(12) 0.0275(11) 0.0014(9) 0.0004(8) -0.0001(9)
C9 0.0228(10) 0.0224(11) 0.0304(10) -0.0014(9) 0.0030(8) -0.0020(9)
C10 0.0231(10) 0.0192(11) 0.0267(10) 0.0019(8) 0.0030(8) 0.0017(8)
C11 0.0196(9) 0.0180(10) 0.0274(10) 0.0019(8) 0.0040(8) 0.0034(8)
C12 0.0223(10) 0.0209(11) 0.0293(11) 0.0019(9) 0.0020(8) 0.0014(8)
C13 0.0246(10) 0.0277(12) 0.0351(11) -0.0024(10) -0.0001(9) 0.0001(10)
C14 0.0292(11) 0.0309(13) 0.0307(11) -0.0025(10) 0.0013(9) 0.0020(10)
C15 0.0295(11) 0.0392(14) 0.0254(10) 0.0016(10) -0.0012(9) 0.0066(11)
C16 0.0288(11) 0.0437(15) 0.0253(11) -0.0050(11) -0.0038(9) 0.0038(11)
C17 0.0251(10) 0.0310(13) 0.0277(11) -0.0011(9) 0.0062(8) 0.0016(9)
C18 0.0272(12) 0.0482(19) 0.0522(16) 0.0008(13) -0.0114(11) 0.0048(12)
C19 0.0390(13) 0.065(2) 0.0294(12) 0.0024(13) 0.0059(10) 0.0049(14)
C101 0.0186(10) 0.0245(12) 0.0286(11) 0.0000(9) 0.0018(8) 0.0002(8)
C102 0.0250(10) 0.0276(13) 0.0351(12) -0.0018(10) 0.0054(9) 0.0016(9)
C103 0.0219(10) 0.0317(14) 0.0448(13) -0.0014(11) 0.0040(9) 0.0052(9)
C104 0.0191(10) 0.0353(14) 0.0394(13) 0.0040(11) 0.0005(9) 0.0033(9)
C105 0.0201(10) 0.0303(13) 0.0302(11) -0.0020(9) 0.0015(8) 0.0008(9)
C106 0.0173(9) 0.0253(12) 0.0292(11) 0.0022(9) 0.0035(8) -0.0002(8)
C107 0.0158(8) 0.0205(10) 0.0308(10) 0.0005(9) -0.0013(7) -0.0011(8)
C108 0.0148(9) 0.0234(11) 0.0304(11) 0.0014(9) -0.0003(8) -0.0003(8)
C109 0.0186(9) 0.0172(10) 0.0305(11) 0.0002(8) 0.0026(8) -0.0011(8)
C110 0.0174(9) 0.0170(10) 0.0268(10) 0.0001(8) -0.0013(8) 0.0001(8)
C111 0.0158(8) 0.0163(10) 0.0248(9) 0.0009(8) 0.0010(7) 0.0002(7)
C112 0.0154(9) 0.0163(9) 0.0261(10) 0.0010(8) 0.0001(8) 0.0006(7)
C113 0.0185(9) 0.0201(11) 0.0254(10) 0.0003(9) -0.0012(8) -0.0025(8)
C114 0.0212(9) 0.0179(10) 0.0246(10) 0.0003(8) -0.0030(8) 0.0009(8)
C115 0.0174(9) 0.0246(11) 0.0264(10) 0.0030(9) -0.0037(8) 0.0013(8)
C116 0.0178(9) 0.0295(12) 0.0230(10) -0.0004(9) -0.0042(8) -0.0021(8)
C117 0.0230(10) 0.0282(12) 0.0274(11) -0.0032(9) 0.0017(8) 0.0020(9)
C118 0.0225(11) 0.0309(14) 0.0687(19) 0.0015(13) -0.0049(11) 0.0034(10)
C119 0.0266(11) 0.0465(15) 0.0249(10) 0.0028(11) -0.0025(8) -0.0023(11)
C201 0.0311(11) 0.0274(13) 0.0323(12) -0.0010(10) -0.0008(9) -0.0022(10)
C202 0.0323(12) 0.0316(14) 0.0396(13) -0.0006(11) 0.0008(10) 0.0016(10)
C203 0.0357(13) 0.0347(14) 0.0388(13) 0.0085(12) -0.0042(10) 0.0010(11)
C204 0.0292(11) 0.0367(15) 0.0305(11) 0.0031(10) -0.0032(9) -0.0056(10)
C205 0.0245(11) 0.0347(14) 0.0316(12) 0.0005(10) -0.0019(9) 0.0010(10)
C206 0.0247(10) 0.0301(13) 0.0316(11) 0.0008(10) -0.0027(9) -0.0049(9)
C207 0.0326(11) 0.0312(13) 0.0272(10) -0.0032(10) -0.0028(9) -0.0003(10)
C208 0.0325(11) 0.0397(15) 0.0334(12) 0.0020(11) -0.0050(9) 0.0023(12)
C209 0.0417(14) 0.0421(16) 0.0341(13) -0.0081(12) -0.0083(11) 0.0123(12)
C210 0.0318(12) 0.0391(16) 0.0369(13) -0.0005(11) -0.0043(10) 0.0085(11)
C211 0.0233(10) 0.0339(13) 0.0326(12) 0.0009(10) -0.0059(9) 0.0011(10)
C212 0.0291(11) 0.0360(14) 0.0369(13) 0.0047(11) -0.0124(10) -0.0045(10)
C213 0.0300(12) 0.0549(18) 0.0340(13) 0.0055(12) -0.0072(10) -0.0099(12)
C214 0.0351(12) 0.0434(16) 0.0354(12) -0.0088(12) 0.0042(10) -0.0105(12)
C215 0.0339(13) 0.0426(16) 0.0392(13) 0.0054(12) -0.0001(10) -0.0062(11)
C216 0.0393(13) 0.0347(14) 0.0320(12) -0.0030(11) 0.0012(10) -0.0029(11)
C217 0.0369(13) 0.0253(13) 0.0358(13) -0.0035(10) 0.0015(10) 0.0008(10)
C218 0.0423(14) 0.0430(17) 0.0388(13) 0.0143(13) -0.0073(11) -0.0102(13)
C219 0.0340(13) 0.0418(17) 0.0446(14) -0.0002(12) 0.0053(11) 0.0021(12)

loop_
_atom_type_symbol
_atom_type_scat_dispersion_real
_atom_type_scat_dispersion_imag
_atom_type_scat_Cromer_Mann_a1
_atom_type_scat_Cromer_Mann_b1
_atom_type_scat_Cromer_Mann_a2
_atom_type_scat_Cromer_Mann_b2
_atom_type_scat_Cromer_Mann_a3
_atom_type_scat_Cromer_Mann_b3
_atom_type_scat_Cromer_Mann_a4
_atom_type_scat_Cromer_Mann_b4
_atom_type_scat_Cromer_Mann_c
_atom_type_scat_source
C 0.0181 0.0091 2.3100 20.8439 1.0200 10.2075 1.5886 0.5687 0.8650 51.6512 0.2156 'International Tables Vol C 4.2.6.8 and 6.1.1.4'
H 0.0000 0.0000 0.4930 10.5109 0.3229 26.1257 0.1402 3.1424 0.0408 57.7998 0.0030 'International Tables Vol C 4.2.6.8 and 6.1.1.4'
Cl 0.3639 0.7018 11.4604 0.0104 7.1964 1.1662 6.2556 18.5194 1.6455 47.7784 -9.5574 'International Tables Vol C 4.2.6.8 and 6.1.1.4'
O 0.0492 0.0322 3.0485 13.2771 2.2868 5.7011 1.5463 0.3239 0.8670 32.9089 0.2508 'International Tables Vol C 4.2.6.8 and 6.1.1.4'

loop_
_geom_angle_atom_site_label_1
_geom_angle_atom_site_label_2
_geom_angle_atom_site_label_3
_geom_angle
_geom_angle_publ_flag
C2 O1 H1 104.2 no
C4 O2 C18 117.4(2) yes
C10 O3 H2 106.2 no
C11 O4 H3 110.6 no
C12 O5 H4 104.7 no
C16 O6 C17 117.3(2) yes
C102 O101 H5 107.3 no
C104 O102 C118 117.5(2) yes
C110 O103 H6 105.2 no
C111 O104 H7 110.0 no
C112 O105 H8 112.3 no
C116 O106 C117 117.90(18) yes
C202 O201 H9 103.1 no
C204 O202 C218 118.3(2) yes
C210 O203 H10 110.7 no
C211 O204 H11 109.5 no
C212 O205 H12 124.0 no
C216 O206 C217 116.4(2) yes
C2 C1 C6 119.3(2) yes
C2 C1 C17 116.1(2) yes
C6 C1 C17 124.5(2) yes
C1 C2 O1 124.1(2) yes
C1 C2 C3 121.4(2) yes
O1 C2 C3 114.5(2) yes
C2 C3 C4 119.6(2) yes
C2 C3 H31 119.8 no
C4 C3 H31 120.6 no
C3 C4 O2 123.3(2) yes
C3 C4 C5 119.9(2) yes
O2 C4 C5 116.7(2) yes
Cl1 C5 C4 114.91(18) yes
Cl1 C5 C6 123.0(2) yes
C4 C5 C6 122.1(2) yes
C1 C6 C5 117.6(2) yes
C1 C6 C7 121.3(2) yes
C5 C6 C7 120.9(2) yes
C6 C7 C8 126.1(2) yes
C6 C7 H71 116.2 no
C8 C7 H71 117.7 no
C7 C8 C9 124.5(2) yes
C7 C8 H81 119.0 no
C9 C8 H81 116.5 no
C8 C9 C10 113.10(19) yes
C8 C9 H91 110.0 no
C10 C9 H91 110.2 no
C8 C9 H92 107.0 no
C10 C9 H92 108.5 no
H91 C9 H92 107.8 no
C9 C10 O3 108.31(18) yes
C9 C10 C11 113.28(19) yes
O3 C10 C11 109.40(17) yes
C9 C10 H101 110.3 no
O3 C10 H101 107.4 no
C11 C10 H101 108.0 no
C10 C11 O4 110.72(18) yes
C10 C11 C12 112.33(18) yes
O4 C11 C12 110.26(17) yes
C10 C11 H111 108.7 no
O4 C11 H111 105.3 no
C12 C11 H111 109.2 no
C11 C12 O5 109.62(18) yes
C11 C12 C13 113.8(2) yes
O5 C12 C13 107.49(18) yes
C11 C12 H121 108.8 no
O5 C12 H121 109.2 no
C13 C12 H121 107.9 no
C12 C13 C14 112.78(19) yes
C12 C13 H131 108.4 no
C14 C13 H131 109.5 no
C12 C13 H132 107.7 no
C14 C13 H132 110.2 no
H131 C13 H132 108.2 no
C13 C14 C15 113.5(2) yes
C13 C14 H141 110.6 no
C15 C14 H141 109.0 no
C13 C14 H142 108.8 no
C15 C14 H142 108.9 no
H141 C14 H142 105.8 no
C14 C15 C16 112.9(2) yes
C14 C15 H151 109.5 no
C16 C15 H151 105.6 no
C14 C15 H152 111.9 no
C16 C15 H152 107.1 no
H151 C15 H152 109.6 no
C15 C16 O6 104.50(19) yes
C15 C16 C19 113.6(3) yes
O6 C16 C19 108.8(2) yes
C15 C16 H161 110.5 no
O6 C16 H161 106.3 no
C19 C16 H161 112.4 no
C1 C17 O6 116.3(2) yes
C1 C17 O7 122.5(2) yes
O6 C17 O7 121.2(2) yes
O2 C18 H181 106.6 no
O2 C18 H182 109.6 no
H181 C18 H182 108.6 no
O2 C18 H183 109.4 no
H181 C18 H183 110.2 no
H182 C18 H183 112.2 no
C16 C19 H191 108.3 no
C16 C19 H192 109.7 no
H191 C19 H192 110.0 no
C16 C19 H193 108.7 no
H191 C19 H193 110.8 no
H192 C19 H193 109.3 no
C102 C101 C106 119.3(2) yes
C102 C101 C117 116.3(2) yes
C106 C101 C117 124.3(2) yes
C101 C102 O101 123.4(2) yes
C101 C102 C103 120.9(2) yes
O101 C102 C103 115.7(2) yes
C102 C103 C104 120.0(2) yes
C102 C103 H1031 120.3 no
C104 C103 H1031 119.6 no
C103 C104 O102 123.9(2) yes
C103 C104 C105 119.8(2) yes
O102 C104 C105 116.3(2) yes
Cl2 C105 C104 115.69(18) yes
Cl2 C105 C106 122.53(19) yes
C104 C105 C106 121.7(2) yes
C101 C106 C105 118.0(2) yes
C101 C106 C107 120.7(2) yes
C105 C106 C107 121.1(2) yes
C106 C107 C108 125.2(2) yes
C106 C107 H1071 116.5 no
C108 C107 H1071 118.3 no
C107 C108 C109 124.2(2) yes
C107 C108 H1081 119.6 no
C109 C108 H1081 116.2 no
C108 C109 C110 110.35(18) yes
C108 C109 H1091 110.2 no
C110 C109 H1091 110.5 no
C108 C109 H1092 108.6 no
C110 C109 H1092 109.0 no
H1091 C109 H1092 108.1 no
C109 C110 O103 108.52(18) yes
C109 C110 C111 112.90(18) yes
O103 C110 C111 111.00(16) yes
C109 C110 H1101 108.1 no
O103 C110 H1101 108.2 no
C111 C110 H1101 108.0 no
C110 C111 O104 109.88(17) yes
C110 C111 C112 112.71(17) yes
O104 C111 C112 108.28(16) yes
C110 C111 H1111 107.5 no
O104 C111 H1111 109.6 no
C112 C111 H1111 108.8 no
C111 C112 O105 111.68(17) yes
C111 C112 C113 113.60(17) yes
O105 C112 C113 106.81(16) yes
C111 C112 H1121 108.0 no
O105 C112 H1121 108.1 no
C113 C112 H1121 108.5 no
C112 C113 C114 113.92(17) yes
C112 C113 H1131 107.4 no
C114 C113 H1131 110.3 no
C112 C113 H1132 109.9 no
C114 C113 H1132 107.3 no
H1131 C113 H1132 107.9 no
C113 C114 C115 114.89(18) yes
C113 C114 H1141 109.9 no
C115 C114 H1141 109.6 no
C113 C114 H1142 109.4 no
C115 C114 H1142 108.5 no
H1141 C114 H1142 104.0 no
C114 C115 C116 114.06(19) yes
C114 C115 H1151 108.6 no
C116 C115 H1151 106.1 no
C114 C115 H1152 108.6 no
C116 C115 H1152 109.1 no
H1151 C115 H1152 110.3 no
C115 C116 O106 104.64(17) yes
C115 C116 C119 113.3(2) yes
O106 C116 C119 109.42(18) yes
C115 C116 H1161 110.2 no
O106 C116 H1161 110.0 no
C119 C116 H1161 109.2 no
C101 C117 O106 115.0(2) yes
C101 C117 O107 122.7(2) yes
O106 C117 O107 122.2(2) yes
O102 C118 H1181 107.6 no
O102 C118 H1182 109.8 no
H1181 C118 H1182 111.5 no
O102 C118 H1183 107.2 no
H1181 C118 H1183 109.7 no
H1182 C118 H1183 110.8 no
C116 C119 H1191 109.9 no
C116 C119 H1192 111.2 no
H1191 C119 H1192 106.9 no
C116 C119 H1193 110.4 no
H1191 C119 H1193 108.8 no
H1192 C119 H1193 109.4 no
C202 C201 C206 118.5(2) yes
C202 C201 C217 117.0(2) yes
C206 C201 C217 124.5(2) yes
C201 C202 O201 123.6(3) yes
C201 C202 C203 122.1(3) yes
O201 C202 C203 114.4(3) yes
C202 C203 C204 119.6(3) yes
C202 C203 H2031 119.6 no
C204 C203 H2031 120.8 no
C203 C204 O202 124.9(3) yes
C203 C204 C205 119.2(2) yes
O202 C204 C205 115.9(2) yes
Cl3 C205 C204 115.3(2) yes
Cl3 C205 C206 122.2(2) yes
C204 C205 C206 122.4(2) yes
C201 C206 C205 118.1(2) yes
C201 C206 C207 123.9(2) yes
C205 C206 C207 118.0(2) yes
C206 C207 C208 122.9(3) yes
C206 C207 H2071 117.4 no
C208 C207 H2071 119.7 no
C207 C208 C209 124.9(3) yes
C207 C208 H2081 118.4 no
C209 C208 H2081 116.6 no
C208 C209 C210 114.5(3) yes
C208 C209 H2091 107.6 no
C210 C209 H2091 108.8 no
C208 C209 H2092 108.2 no
C210 C209 H2092 111.0 no
H2091 C209 H2092 106.4 no
C209 C210 O203 106.8(2) yes
C209 C210 C211 112.7(2) yes
O203 C210 C211 112.0(2) yes
C209 C210 H2101 108.0 no
O203 C210 H2101 109.1 no
C211 C210 H2101 108.1 no
C210 C211 O204 111.3(2) yes
C210 C211 C212 114.5(2) yes
O204 C211 C212 111.0(2) yes
C210 C211 H2111 107.0 no
O204 C211 H2111 105.3 no
C212 C211 H2111 107.1 no
C211 C212 O205 109.7(2) yes
C211 C212 C213 113.9(2) yes
O205 C212 C213 107.4(2) yes
C211 C212 H2121 107.8 no
O205 C212 H2121 107.9 no
C213 C212 H2121 110.1 no
C212 C213 C214 113.5(2) yes
C212 C213 H2131 108.5 no
C214 C213 H2131 109.4 no
C212 C213 H2132 107.3 no
C214 C213 H2132 107.8 no
H2131 C213 H2132 110.2 no
C213 C214 C215 112.4(3) yes
C213 C214 H2141 109.5 no
C215 C214 H2141 107.1 no
C213 C214 H2142 110.6 no
C215 C214 H2142 108.3 no
H2141 C214 H2142 108.9 no
C214 C215 C216 114.0(3) yes
C214 C215 H2151 108.1 no
C216 C215 H2151 108.6 no
C214 C215 H2152 107.7 no
C216 C215 H2152 110.6 no
H2151 C215 H2152 107.7 no
C215 C216 O206 104.8(2) yes
C215 C216 C219 113.1(3) yes
O206 C216 C219 109.8(2) yes
C215 C216 H2161 109.1 no
O206 C216 H2161 108.1 no
C219 C216 H2161 111.7 no
C201 C217 O206 116.6(2) yes
C201 C217 O207 122.2(3) yes
O206 C217 O207 121.2(2) yes
O202 C218 H2181 108.6 no
O202 C218 H2182 111.4 no
H2181 C218 H2182 109.3 no
O202 C218 H2183 110.6 no
H2181 C218 H2183 108.0 no
H2182 C218 H2183 108.9 no
C216 C219 H2191 107.3 no
C216 C219 H2192 109.3 no
H2191 C219 H2192 109.4 no
C216 C219 H2193 108.3 no
H2191 C219 H2193 112.3 no
H2192 C219 H2193 110.3 no

loop_
_geom_bond_atom_site_label_1
_geom_bond_atom_site_label_2
_geom_bond_distance
_geom_bond_publ_flag
Cl1 C5 1.735(3) yes
Cl2 C105 1.741(3) yes
Cl3 C205 1.732(3) yes
O1 C2 1.346(3) yes
O1 H1 0.824 no
O2 C4 1.354(3) yes
O2 C18 1.427(3) yes
O3 C10 1.436(3) yes
O3 H2 0.828 no
O4 C11 1.433(2) yes
O4 H3 0.820 no
O5 C12 1.446(3) yes
O5 H4 0.825 no
O6 C16 1.468(3) yes
O6 C17 1.324(3) yes
O7 C17 1.227(3) yes
O101 C102 1.339(3) yes
O101 H5 0.811 no
O102 C104 1.359(3) yes
O102 C118 1.438(3) yes
O103 C110 1.429(3) yes
O103 H6 0.828 no
O104 C111 1.430(2) yes
O104 H7 0.820 no
O105 C112 1.433(2) yes
O105 H8 0.797 no
O106 C116 1.477(2) yes
O106 C117 1.325(3) yes
O107 C117 1.228(3) yes
O201 C202 1.355(4) yes
O201 H9 0.817 no
O202 C204 1.353(3) yes
O202 C218 1.436(4) yes
O203 C210 1.438(4) yes
O203 H10 0.847 no
O204 C211 1.432(3) yes
O204 H11 0.836 no
O205 C212 1.449(4) yes
O205 H12 0.832 no
O206 C216 1.483(3) yes
O206 C217 1.328(3) yes
O207 C217 1.226(4) yes
C1 C2 1.416(3) yes
C1 C6 1.440(3) yes
C1 C17 1.476(3) yes
C2 C3 1.388(3) yes
C3 C4 1.384(4) yes
C3 H31 1.016 no
C4 C5 1.415(4) yes
C5 C6 1.390(3) yes
C6 C7 1.481(3) yes
C7 C8 1.331(3) yes
C7 H71 0.931 no
C8 C9 1.506(3) yes
C8 H81 0.959 no
C9 C10 1.532(3) yes
C9 H91 0.972 no
C9 H92 0.961 no
C10 C11 1.529(3) yes
C10 H101 0.982 no
C11 C12 1.538(3) yes
C11 H111 0.979 no
C12 C13 1.520(3) yes
C12 H121 0.985 no
C13 C14 1.534(3) yes
C13 H131 0.965 no
C13 H132 0.991 no
C14 C15 1.533(3) yes
C14 H141 0.962 no
C14 H142 0.972 no
C15 C16 1.512(3) yes
C15 H151 0.970 no
C15 H152 0.973 no
C16 C19 1.511(4) yes
C16 H161 0.976 no
C18 H181 0.957 no
C18 H182 0.978 no
C18 H183 0.972 no
C19 H191 0.948 no
C19 H192 0.959 no
C19 H193 0.951 no
C101 C102 1.414(3) yes
C101 C106 1.429(3) yes
C101 C117 1.485(3) yes
C102 C103 1.392(4) yes
C103 C104 1.371(4) yes
C103 H1031 0.972 no
C104 C105 1.417(3) yes
C105 C106 1.387(3) yes
C106 C107 1.481(3) yes
C107 C108 1.333(3) yes
C107 H1071 0.947 no
C108 C109 1.507(3) yes
C108 H1081 0.944 no
C109 C110 1.531(3) yes
C109 H1091 0.974 no
C109 H1092 0.971 no
C110 C111 1.532(3) yes
C110 H1101 0.997 no
C111 C112 1.539(3) yes
C111 H1111 0.964 no
C112 C113 1.526(3) yes
C112 H1121 0.992 no
C113 C114 1.533(3) yes
C113 H1131 0.958 no
C113 H1132 0.982 no
C114 C115 1.523(3) yes
C114 H1141 0.968 no
C114 H1142 0.972 no
C115 C116 1.521(3) yes
C115 H1151 0.953 no
C115 H1152 0.962 no
C116 C119 1.513(3) yes
C116 H1161 0.972 no
C118 H1181 0.969 no
C118 H1182 0.982 no
C118 H1183 0.979 no
C119 H1191 0.940 no
C119 H1192 0.974 no
C119 H1193 0.948 no
C201 C202 1.402(4) yes
C201 C206 1.428(4) yes
C201 C217 1.483(4) yes
C202 C203 1.400(4) yes
C203 C204 1.375(4) yes
C203 H2031 0.968 no
C204 C205 1.411(4) yes
C205 C206 1.392(4) yes
C206 C207 1.486(4) yes
C207 C208 1.339(4) yes
C207 H2071 0.954 no
C208 C209 1.495(4) yes
C208 H2081 0.940 no
C209 C210 1.527(4) yes
C209 H2091 0.966 no
C209 H2092 0.984 no
C210 C211 1.533(4) yes
C210 H2101 0.989 no
C211 C212 1.521(4) yes
C211 H2111 0.984 no
C212 C213 1.528(4) yes
C212 H2121 0.974 no
C213 C214 1.551(5) yes
C213 H2131 0.982 no
C213 H2132 0.975 no
C214 C215 1.510(4) yes
C214 H2141 0.960 no
C214 H2142 0.969 no
C215 C216 1.522(4) yes
C215 H2151 1.003 no
C215 H2152 0.957 no
C216 C219 1.516(4) yes
C216 H2161 1.003 no
C218 H2181 0.976 no
C218 H2182 0.948 no
C218 H2183 0.980 no
C219 H2191 0.973 no
C219 H2192 0.965 no
C219 H2193 0.960 no

loop_
_geom_contact_atom_site_label_1
_geom_contact_atom_site_label_2
_geom_contact_distance
_geom_contact_site_symmetry_2
_geom_contact_publ_flag
Cl1 O2 2.779(2) . no
Cl1 O101 3.286(2) 1_545 no
Cl1 C8 3.076(2) . no
Cl2 C108 3.065(2) . no
Cl2 O102 2.796(2) . no
Cl2 C18 3.609(3) 2_546 no
Cl3 O202 2.766(3) . no
Cl3 O7 2.950(2) 1_554 no
Cl3 C208 3.038(3) . no
Cl3 C19 3.642(4) 1_564 no
O1 C7 3.363(3) 1_565 no
O1 O7 2.529(3) . no
O3 O4 3.203(2) 1_545 no
O3 O5 2.767(2) . no
O3 O105 2.793(2) 2_646 no
O3 O4 3.000(2) . no
O3 O104 3.173(2) 2_646 no
O4 O105 2.905(2) 2_656 no
O4 O104 2.829(2) 2_646 no
O4 O204 3.178(2) 2_646 no
O4 O103 2.875(2) 2_656 no
O5 O204 3.012(3) 2_646 no
O5 O104 2.992(2) 2_646 no
O5 O203 2.787(3) 2_646 no
O6 C7 2.659(3) . no
O7 C19 3.155(4) . no
O101 O107 2.523(3) . no
O101 C118 3.291(3) 2_556 no
O101 C107 3.387(3) 1_565 no
O101 C18 3.418(4) . no
O102 C18 3.318(4) 2_546 no
O103 O104 3.047(2) 1_545 no
O103 O204 2.985(2) 1_545 no
O103 O104 3.002(2) . no
O103 O105 2.903(2) . no
O104 O105 2.675(2) . no
O104 O205 2.854(3) . no
O105 O104 2.675(2) . no
O106 C107 2.626(3) . no
O201 O207 2.530(3) . no
O201 C218 3.227(4) 2_555 no
O203 O205 2.761(3) . no
O203 O503 3.10(3) 1_545 no
O203 O204 3.019(3) . no
O204 O205 2.856(3) . no
O204 C13 3.387(3) 2_656 no
O205 C110 3.293(3) . no
O206 C207 2.719(3) . no
O207 C219 3.002(4) . no
C2 C7 3.360(3) 1_565 no
C102 C107 3.430(4) 1_565 no
C103 C118 3.568(4) 2_546 no
C202 C207 3.499(4) 1_565 no
O501 O502 1.213(18) . no

loop_
_geom_hbond_atom_site_label_D
_geom_hbond_atom_site_label_H
_geom_hbond_atom_site_label_A
_geom_hbond_site_symmetry_A
_geom_hbond_angle_DHA
_geom_hbond_distance_DH
_geom_hbond_distance_HA
_geom_hbond_distance_DA
_geom_hbond_publ_flag
O1 H1 O7 . 151 0.824 1.776 2.528(4) yes
O1 H1 C17 . 121 0.824 2.314 2.831(4) yes
O3 H2 O105 2_646 169 0.828 1.975 2.793(4) yes
O4 H3 O104 2_646 173 0.820 2.014 2.829(4) yes
O5 H4 O3 . 142 0.825 2.068 2.767(4) yes
O101 H5 O107 . 150 0.811 1.787 2.523(4) yes
O103 H6 O204 1_545 160 0.828 2.195 2.985(4) yes
O104 H7 O205 . 170 0.820 2.043 2.854(4) yes
O105 H8 O4 2_646 144 0.797 2.224 2.905(4) yes
O105 H8 O103 . 127 0.797 2.349 2.903(4) yes
O201 H9 O207 . 155 0.817 1.766 2.530(4) yes
O201 H9 C217 . 123 0.817 2.298 2.830(4) yes
O203 H10 O5 2_656 168 0.847 1.952 2.787(4) yes
O204 H11 O5 2_656 173 0.836 2.180 3.012(4) yes
O205 H12 O203 . 126 0.832 2.188 2.761(4) yes

loop_
_geom_torsion_atom_site_label_1
_geom_torsion_atom_site_label_2
_geom_torsion_atom_site_label_3
_geom_torsion_atom_site_label_4
_geom_torsion
_geom_torsion_publ_flag
C18 O2 C4 C3 0.0(4) no
C18 O2 C4 C5 178.6(2) no
C17 O6 C16 C15 -156.0(2) no
C17 O6 C16 C19 82.3(3) no
C16 O6 C17 O7 2.6(4) no
C16 O6 C17 C1 -178.7(2) no
C118 O102 C104 C105 -178.1(2) no
C118 O102 C104 C103 3.7(4) no
C117 O106 C116 C119 74.8(3) no
C116 O106 C117 O107 4.6(3) no
C117 O106 C116 C115 -163.6(2) no
C116 O106 C117 C101 -178.29(19) no
C218 O202 C204 C203 -6.8(4) no
C218 O202 C204 C205 173.5(2) no
C216 O206 C217 O207 3.9(4) no
C216 O206 C217 C201 -174.2(2) no
C217 O206 C216 C215 -165.6(2) no
C217 O206 C216 C219 72.7(3) no
C17 C1 C2 C3 174.6(2) no
C17 C1 C6 C5 -173.7(2) no
C17 C1 C6 C7 11.2(4) no
C2 C1 C17 O6 177.9(2) no
C2 C1 C17 O7 -3.4(4) no
C6 C1 C17 O6 -6.2(4) no
C6 C1 C17 O7 172.5(3) no
C17 C1 C2 O1 -5.6(4) no
C2 C1 C6 C5 2.1(3) no
C2 C1 C6 C7 -173.0(2) no
C6 C1 C2 C3 -1.5(4) no
C6 C1 C2 O1 178.3(2) no
O1 C2 C3 C4 179.7(2) no
C1 C2 C3 C4 -0.5(4) no
C2 C3 C4 O2 -179.6(2) no
C2 C3 C4 C5 1.9(4) no
C3 C4 C5 C6 -1.2(4) no
C3 C4 C5 Cl1 176.8(2) no
O2 C4 C5 Cl1 -1.8(3) no
O2 C4 C5 C6 -179.9(2) no
C4 C5 C6 C1 -0.8(4) no
C4 C5 C6 C7 174.3(2) no
Cl1 C5 C6 C1 -178.69(19) no
Cl1 C5 C6 C7 -3.5(3) no
C1 C6 C7 C8 -137.9(3) no
C5 C6 C7 C8 47.2(3) no
C6 C7 C8 C9 -173.3(2) no
C7 C8 C9 C10 -142.4(2) no
C8 C9 C10 C11 59.0(3) no
C8 C9 C10 O3 -179.43(18) no
O3 C10 C11 O4 74.9(2) no
C9 C10 C11 C12 72.1(2) no
C9 C10 C11 O4 -164.11(18) no
O3 C10 C11 C12 -48.8(2) no
C10 C11 C12 O5 78.7(2) no
C10 C11 C12 C13 -160.93(18) no
O4 C11 C12 O5 -45.3(2) no
O4 C11 C12 C13 75.1(2) no
O5 C12 C13 C14 -163.1(2) no
C11 C12 C13 C14 75.4(3) no
C12 C13 C14 C15 71.5(3) no
C13 C14 C15 C16 -174.6(2) no
C14 C15 C16 C19 -176.2(2) no
C14 C15 C16 O6 65.4(3) no
C102 C101 C106 C107 -171.9(2) no
C102 C101 C106 C105 4.0(3) no
C102 C101 C117 O106 -171.9(2) no
C102 C101 C117 O107 5.2(4) no
C106 C101 C117 O106 4.1(3) no
C106 C101 C117 O107 -178.7(2) no
C106 C101 C102 O101 177.9(2) no
C117 C101 C106 C105 -171.9(2) no
C117 C101 C106 C107 12.2(3) no
C117 C101 C102 C103 173.6(2) no
C106 C101 C102 C103 -2.7(4) no
C117 C101 C102 O101 -5.9(4) no
O101 C102 C103 C104 178.5(2) no
C101 C102 C103 C104 -1.0(4) no
C102 C103 C104 O102 -178.7(3) no
C102 C103 C104 C105 3.1(4) no
C103 C104 C105 C106 -1.7(4) no
C103 C104 C105 Cl2 175.7(2) no
O102 C104 C105 Cl2 -2.6(3) no
O102 C104 C105 C106 -180.0(2) no
Cl2 C105 C106 C107 -3.2(3) no
Cl2 C105 C106 C101 -179.15(18) no
C104 C105 C106 C101 -1.9(4) no
C104 C105 C106 C107 174.0(2) no
C101 C106 C107 C108 -136.6(2) no
C105 C106 C107 C108 47.7(3) no
C106 C107 C108 C109 -178.0(2) no
C107 C108 C109 C110 -148.4(2) no
C108 C109 C110 O103 -173.23(17) no
C108 C109 C110 C111 63.3(2) no
O103 C110 C111 O104 74.2(2) no
O103 C110 C111 C112 -46.7(2) no
C109 C110 C111 C112 75.4(2) no
C109 C110 C111 O104 -163.72(17) no
C110 C111 C112 O105 82.4(2) no
O104 C111 C112 C113 81.5(2) no
O104 C111 C112 O105 -39.4(2) no
C110 C111 C112 C113 -156.77(17) no
C111 C112 C113 C114 67.6(2) no
O105 C112 C113 C114 -168.80(16) no
C112 C113 C114 C115 69.4(2) no
C113 C114 C115 C116 -175.90(18) no
C114 C115 C116 C119 -176.2(2) no
C114 C115 C116 O106 64.7(2) no
C206 C201 C202 O201 -179.8(3) no
C206 C201 C202 C203 0.1(4) no
C217 C201 C202 O201 0.4(4) no
C217 C201 C202 C203 -179.7(3) no
C202 C201 C206 C205 0.1(4) no
C202 C201 C206 C207 -177.3(2) no
C217 C201 C206 C205 179.8(2) no
C217 C201 C206 C207 2.4(4) no
C202 C201 C217 O206 171.5(2) no
C202 C201 C217 O207 -6.6(4) no
C206 C201 C217 O206 -8.3(4) no
C206 C201 C217 O207 173.7(3) no
O201 C202 C203 C204 179.5(3) no
C201 C202 C203 C204 -0.4(4) no
C202 C203 C204 O202 -179.3(3) no
C202 C203 C204 C205 0.5(4) no
O202 C204 C205 Cl3 -4.4(3) no
O202 C204 C205 C206 179.5(2) no
C203 C204 C205 Cl3 175.9(2) no
C203 C204 C205 C206 -0.3(4) no
Cl3 C205 C206 C201 -175.88(19) no
Cl3 C205 C206 C207 1.7(3) no
C204 C205 C206 C201 0.1(4) no
C204 C205 C206 C207 177.6(2) no
C201 C206 C207 C208 -128.4(3) no
C205 C206 C207 C208 54.2(4) no
C206 C207 C208 C209 -165.3(2) no
C207 C208 C209 C210 -131.6(3) no
C208 C209 C210 O203 -173.8(2) no
C208 C209 C210 C211 62.8(3) no
O203 C210 C211 O204 71.1(3) no
O203 C210 C211 C212 -55.8(3) no
C209 C210 C211 O204 -168.4(2) no
C209 C210 C211 C212 64.7(3) no
O204 C211 C212 O205 -59.3(3) no
O204 C211 C212 C213 61.0(3) no
C210 C211 C212 O205 67.7(3) no
C210 C211 C212 C213 -171.9(2) no
O205 C212 C213 C214 -170.5(2) no
C211 C212 C213 C214 67.9(3) no
C212 C213 C214 C215 80.2(3) no
C213 C214 C215 C216 -166.1(2) no
C214 C215 C216 O206 75.1(3) no
C214 C215 C216 C219 -165.4(2) no

loop_
_cod_changelog_entry_id
_cod_changelog_entry_author
_cod_changelog_entry_date
_cod_changelog_entry_text
1 'Vaitkus, Antanas' 2023-12-14T14:58:00+02:00
;
 Changed the '_atom_site_attached_hydrogens' data item values for atom sites
 'O501', 'O502' and 'O503' from '.72', '.82', '.46' to '2'.
;
